data_1576113
loop_
_publ_author_name
'Hansen, Hannah M.'
'Zgrabik, Joshua C.'
'Zacher, 3rd, Peter A'
'Schuely, Jacob J.'
'Amano, Emily M.'
'Yang, Mai Yer'
'Unruh, Daniel K.'
'Zuin, Lucia'
'Keith, Jason M.'
'Daly, Scott R.'

_publ_section_title
;
 Direct measurement of covalent three-center, two-electron M-H-B bonding
 in Zr and Hf borohydrides using B K-edge XAS.
;
_journal_issue 47
_journal_name_full 'Chemical science'
_journal_page_first 22333
_journal_page_last 22347
_journal_paper_doi 10.1039/d5sc06254c
_journal_volume 16
_journal_year 2025
_chemical_formula_moiety 'C28 H40 B4 Hf'
_chemical_formula_sum 'C28 H40 B4 Hf'
_chemical_formula_weight 598.33
_space_group_crystal_system triclinic
_space_group_IT_number 2
_space_group_name_Hall '-P 1'
_space_group_name_H-M_alt 'P -1'
_atom_sites_solution_hydrogens geom
_audit_creation_date 2025-06-03
_audit_creation_method
;
Olex2 1.5
(compiled 2024.02.16 svn.r378c4104 for OlexSys, GUI svn.r6928)
;
_audit_update_record
;
2025-06-12 deposited with the CCDC.	2025-10-13 downloaded from the CCDC.
;
_cell_angle_alpha 100.023(2)
_cell_angle_beta 93.296(2)
_cell_angle_gamma 99.554(2)
_cell_formula_units_Z 2
_cell_length_a 5.6539(4)
_cell_length_b 14.0343(9)
_cell_length_c 17.6063(9)
_cell_measurement_reflns_used 9344
_cell_measurement_temperature 100.00
_cell_measurement_theta_max 27.483
_cell_measurement_theta_min 3.419
_cell_volume 1351.25(15)
_computing_cell_refinement 'SAINT V8.40B (?, 2016)'
_computing_data_reduction 'SAINT V8.40B (?, 2016)'
_computing_molecular_graphics 'Olex2 1.5 (Dolomanov et al., 2009)'
_computing_publication_material 'Olex2 1.5 (Dolomanov et al., 2009)'
_computing_structure_refinement 'SHELXL 2019/3 (Sheldrick, 2015)'
_computing_structure_solution 'SHELXT 2018/2 (Sheldrick, 2018)'
_diffrn_ambient_temperature 100.00
_diffrn_measured_fraction_theta_full 0.999
_diffrn_measured_fraction_theta_max 0.999
_diffrn_measurement_device_type 'Bruker D8 Venture Duo with Photon 3'
_diffrn_radiation_type MoK\a
_diffrn_radiation_wavelength 0.71073
_diffrn_reflns_av_R_equivalents 0.0616
_diffrn_reflns_av_unetI/netI 0.0336
_diffrn_reflns_Laue_measured_fraction_full 0.999
_diffrn_reflns_Laue_measured_fraction_max 0.999
_diffrn_reflns_limit_h_max 7
_diffrn_reflns_limit_h_min -7
_diffrn_reflns_limit_k_max 18
_diffrn_reflns_limit_k_min -18
_diffrn_reflns_limit_l_max 21
_diffrn_reflns_limit_l_min -22
_diffrn_reflns_number 49559
_diffrn_reflns_point_group_measured_fraction_full 0.999
_diffrn_reflns_point_group_measured_fraction_max 0.999
_diffrn_reflns_theta_full 25.242
_diffrn_reflns_theta_max 27.525
_diffrn_reflns_theta_min 2.359
_exptl_absorpt_coefficient_mu 3.874
_exptl_absorpt_correction_T_max 0.7456
_exptl_absorpt_correction_T_min 0.5907
_exptl_absorpt_correction_type multi-scan
_exptl_absorpt_process_details
;
SADABS-2016/2 (Bruker,2016/2) was used for absorption correction.
wR2(int) was 0.1280 before and 0.0669 after correction.
The Ratio of minimum to maximum transmission is 0.7922.
The \l/2 correction factor is Not present.
;
_exptl_crystal_colour 'clear colourless'
_exptl_crystal_density_diffrn 1.471
_exptl_crystal_description plate
_exptl_crystal_F_000 600
_exptl_crystal_size_max 0.24
_exptl_crystal_size_mid 0.168
_exptl_crystal_size_min 0.058
_refine_diff_density_max 0.551
_refine_diff_density_min -0.763
_refine_diff_density_rms 0.094
_refine_ls_extinction_method none
_refine_ls_goodness_of_fit_ref 1.031
_refine_ls_hydrogen_treatment constr
_refine_ls_matrix_type full
_refine_ls_number_parameters 302
_refine_ls_number_reflns 6238
_refine_ls_number_restraints 0
_refine_ls_restrained_S_all 1.031
_refine_ls_R_factor_all 0.0211
_refine_ls_R_factor_gt 0.0193
_refine_ls_shift/su_max 0.001
_refine_ls_shift/su_mean 0.000
_refine_ls_structure_factor_coef Fsqd
_refine_ls_weighting_details 'w=1/[\s^2^(Fo^2^)+(0.0192P)^2^+0.3987P] where P=(Fo^2^+2Fc^2^)/3'
_refine_ls_weighting_scheme calc
_refine_ls_wR_factor_gt 0.0439
_refine_ls_wR_factor_ref 0.0450
_reflns_Friedel_coverage 0.000
_reflns_number_gt 5901
_reflns_number_total 6238
_reflns_threshold_expression 'I > 2\s(I)'
_cod_data_source_file d5sc06254c3.cif
_cod_data_source_block dal23_12-copy(2)
_cod_depositor_comments 'Adding full bibliography for 1576111--1576117.cif.'
_cod_database_code 1576113
_shelx_shelxl_version_number 2019/3
_shelx_space_group_comment
;
The symmetry employed for this shelxl refinement is uniquely defined
by the following loop, which should always be used as a source of
symmetry information in preference to the above space-group names.
They are only intended as comments.
;
_shelx_estimated_absorpt_t_max 0.807
_shelx_estimated_absorpt_t_min 0.457
_olex2_refinement_description
;
1. Fixed Uiso
 At 1.2 times of:
  All C(H) groups, All C(H,H) groups
 At 1.5 times of:
  All B(H,H,H) groups
2.a Secondary CH2 refined with riding coordinates:
 C41(H41A,H41B), C31(H31A,H31B), C11(H11A,H11B), C21(H21A,H21B)
2.b Aromatic/amide H refined with riding coordinates:
 C43(H43), C44(H44), C45(H45), C46(H46), C47(H47), C33(H33), C34(H34),
 C35(H35), C36(H36), C37(H37), C13(H13), C14(H14), C15(H15), C16(H16), C17(H17),
  C23(H23), C24(H24), C25(H25), C26(H26), C27(H27)
2.c Idealised Me refined as rotating group:
 B4(H4A,H4B,H4C), B3(H3A,H3B,H3C), B1(H1A,H1B,H1C), B2(H2A,H2B,H2C)
;
_olex2_submission_special_instructions 'No special instructions were received'

loop_
_space_group_symop_operation_xyz
'x, y, z'
'-x, -y, -z'

loop_
_atom_site_label
_atom_site_type_symbol
_atom_site_fract_x
_atom_site_fract_y
_atom_site_fract_z
_atom_site_U_iso_or_equiv
_atom_site_adp_type
_atom_site_occupancy
_atom_site_site_symmetry_order
_atom_site_calc_flag
_atom_site_refinement_flags_posn
_atom_site_refinement_flags_adp
_atom_site_refinement_flags_occupancy
_atom_site_disorder_assembly
_atom_site_disorder_group
Hf1 Hf 0.66691(2) 0.48569(2) 0.22084(2) 0.01069(4) Uani 1 1 d . . . . .
C41 C 0.3333(4) 0.53358(18) 0.40681(13) 0.0174(5) Uani 1 1 d . . . . .
H41A H 0.168712 0.541890 0.390401 0.021 Uiso 1 1 calc R U . . .
H41B H 0.317416 0.473220 0.429403 0.021 Uiso 1 1 calc R U . . .
C42 C 0.4409(4) 0.62033(18) 0.47052(13) 0.0172(5) Uani 1 1 d . . . . .
C43 C 0.3047(5) 0.64482(19) 0.53243(14) 0.0220(5) Uani 1 1 d . . . . .
H43 H 0.148352 0.607879 0.533230 0.026 Uiso 1 1 calc R U . . .
C44 C 0.3952(5) 0.7225(2) 0.59281(14) 0.0272(6) Uani 1 1 d . . . . .
H44 H 0.299807 0.738487 0.634281 0.033 Uiso 1 1 calc R U . . .
C45 C 0.6229(5) 0.7767(2) 0.59299(15) 0.0271(6) Uani 1 1 d . . . . .
H45 H 0.684309 0.829855 0.634275 0.033 Uiso 1 1 calc R U . . .
C46 C 0.7609(5) 0.7525(2) 0.53220(15) 0.0247(5) Uani 1 1 d . . . . .
H46 H 0.918374 0.788855 0.532080 0.030 Uiso 1 1 calc R U . . .
C47 C 0.6690(4) 0.67509(18) 0.47138(14) 0.0199(5) Uani 1 1 d . . . . .
H47 H 0.764354 0.659603 0.429804 0.024 Uiso 1 1 calc R U . . .
B4 B 0.4740(5) 0.51599(19) 0.33165(15) 0.0162(5) Uani 1 1 d . . . . .
H4A H 0.471602 0.583172 0.297928 0.024 Uiso 1 1 calc R U . . .
H4B H 0.378430 0.440704 0.290072 0.024 Uiso 1 1 calc R U . . .
H4C H 0.678451 0.510774 0.350114 0.024 Uiso 1 1 calc R U . . .
C31 C 1.1351(4) 0.72080(17) 0.21244(13) 0.0171(5) Uani 1 1 d . . . . .
H31A H 1.295447 0.703286 0.204264 0.021 Uiso 1 1 calc R U . . .
H31B H 1.086934 0.751544 0.168829 0.021 Uiso 1 1 calc R U . . .
C32 C 1.1511(4) 0.79370(17) 0.28746(13) 0.0157(5) Uani 1 1 d . . . . .
C33 C 1.3290(4) 0.79816(18) 0.34672(14) 0.0189(5) Uani 1 1 d . . . . .
H33 H 1.442908 0.755379 0.339422 0.023 Uiso 1 1 calc R U . . .
C34 C 1.3432(5) 0.86406(19) 0.41639(14) 0.0230(5) Uani 1 1 d . . . . .
H34 H 1.465434 0.865788 0.456209 0.028 Uiso 1 1 calc R U . . .
C35 C 1.1786(5) 0.92726(19) 0.42765(15) 0.0236(5) Uani 1 1 d . . . . .
H35 H 1.189040 0.973084 0.474815 0.028 Uiso 1 1 calc R U . . .
C36 C 0.9990(5) 0.92299(19) 0.36957(14) 0.0220(5) Uani 1 1 d . . . . .
H36 H 0.885212 0.965792 0.377199 0.026 Uiso 1 1 calc R U . . .
C37 C 0.9838(4) 0.85647(18) 0.30012(14) 0.0186(5) Uani 1 1 d . . . . .
H37 H 0.858697 0.853728 0.260992 0.022 Uiso 1 1 calc R U . . .
B3 B 0.9454(5) 0.62372(19) 0.21323(15) 0.0154(5) Uani 1 1 d . . . . .
H3A H 0.980532 0.594984 0.272490 0.023 Uiso 1 1 calc R U . . .
H3B H 0.967197 0.561430 0.159345 0.023 Uiso 1 1 calc R U . . .
H3C H 0.745201 0.641499 0.208441 0.023 Uiso 1 1 calc R U . . .
C11 C 0.9530(4) 0.25120(17) 0.21937(14) 0.0179(5) Uani 1 1 d . . . . .
H11A H 1.061160 0.244094 0.177271 0.022 Uiso 1 1 calc R U . . .
H11B H 1.048535 0.254388 0.268946 0.022 Uiso 1 1 calc R U . . .
C12 C 0.7507(4) 0.16229(17) 0.20615(13) 0.0149(4) Uani 1 1 d . . . . .
C13 C 0.7376(4) 0.09349(17) 0.25455(13) 0.0178(5) Uani 1 1 d . . . . .
H13 H 0.865851 0.098360 0.293113 0.021 Uiso 1 1 calc R U . . .
C14 C 0.5400(5) 0.01750(18) 0.24762(14) 0.0213(5) Uani 1 1 d . . . . .
H14 H 0.533581 -0.028107 0.281820 0.026 Uiso 1 1 calc R U . . .
C15 C 0.3540(5) 0.00845(18) 0.19123(14) 0.0206(5) Uani 1 1 d . . . . .
H15 H 0.218092 -0.042716 0.186867 0.025 Uiso 1 1 calc R U . . .
C16 C 0.3666(5) 0.07453(18) 0.14097(14) 0.0207(5) Uani 1 1 d . . . . .
H16 H 0.240688 0.067698 0.101211 0.025 Uiso 1 1 calc R U . . .
C17 C 0.5625(5) 0.15072(18) 0.14847(14) 0.0197(5) Uani 1 1 d . . . . .
H17 H 0.568594 0.195722 0.113788 0.024 Uiso 1 1 calc R U . . .
B1 B 0.8491(5) 0.35042(19) 0.22161(15) 0.0144(5) Uani 1 1 d . . . . .
H1A H 0.849517 0.372132 0.158634 0.022 Uiso 1 1 calc R U . . .
H1B H 0.972733 0.415186 0.267697 0.022 Uiso 1 1 calc R U . . .
H1C H 0.646968 0.338653 0.240204 0.022 Uiso 1 1 calc R U . . .
C21 C 0.2097(4) 0.42121(17) 0.03662(13) 0.0157(5) Uani 1 1 d . . . . .
H21A H 0.045370 0.428973 0.049946 0.019 Uiso 1 1 calc R U . . .
H21B H 0.259793 0.466081 0.000573 0.019 Uiso 1 1 calc R U . . .
C22 C 0.2064(4) 0.31652(17) -0.00277(12) 0.0143(4) Uani 1 1 d . . . . .
C23 C 0.3932(4) 0.29050(18) -0.04594(14) 0.0184(5) Uani 1 1 d . . . . .
H23 H 0.522500 0.340139 -0.052599 0.022 Uiso 1 1 calc R U . . .
C24 C 0.3930(5) 0.19331(19) -0.07927(14) 0.0216(5) Uani 1 1 d . . . . .
H24 H 0.521043 0.177226 -0.108845 0.026 Uiso 1 1 calc R U . . .
C25 C 0.2071(5) 0.11937(18) -0.06971(14) 0.0216(5) Uani 1 1 d . . . . .
H25 H 0.207382 0.052796 -0.092326 0.026 Uiso 1 1 calc R U . . .
C26 C 0.0206(5) 0.14423(19) -0.02655(14) 0.0219(5) Uani 1 1 d . . . . .
H26 H -0.107380 0.094322 -0.019461 0.026 Uiso 1 1 calc R U . . .
C27 C 0.0206(4) 0.24183(18) 0.00630(13) 0.0189(5) Uani 1 1 d . . . . .
H27 H -0.108382 0.257806 0.035433 0.023 Uiso 1 1 calc R U . . .
B2 B 0.3893(5) 0.45042(19) 0.11311(14) 0.0141(5) Uani 1 1 d . . . . .
H2A H 0.348982 0.388659 0.152305 0.021 Uiso 1 1 calc R U . . .
H2B H 0.361462 0.528189 0.148792 0.021 Uiso 1 1 calc R U . . .
H2C H 0.592922 0.456483 0.096017 0.021 Uiso 1 1 calc R U . . .

loop_
_atom_site_aniso_label
_atom_site_aniso_U_11
_atom_site_aniso_U_22
_atom_site_aniso_U_33
_atom_site_aniso_U_23
_atom_site_aniso_U_13
_atom_site_aniso_U_12
Hf1 0.01091(5) 0.00949(5) 0.01139(5) 0.00133(3) 0.00145(3) 0.00150(3)
C41 0.0158(12) 0.0209(12) 0.0169(11) 0.0044(9) 0.0028(9) 0.0056(10)
C42 0.0205(12) 0.0212(12) 0.0128(11) 0.0064(9) 0.0027(9) 0.0085(10)
C43 0.0227(13) 0.0261(14) 0.0205(12) 0.0071(10) 0.0054(10) 0.0099(11)
C44 0.0360(16) 0.0336(15) 0.0144(12) 0.0018(11) 0.0046(11) 0.0154(13)
C45 0.0348(16) 0.0278(14) 0.0178(12) -0.0019(10) -0.0050(11) 0.0117(12)
C46 0.0222(13) 0.0251(14) 0.0259(13) 0.0031(11) -0.0024(10) 0.0048(11)
C47 0.0184(12) 0.0251(13) 0.0177(11) 0.0036(10) 0.0028(9) 0.0081(10)
B4 0.0154(13) 0.0166(13) 0.0173(12) 0.0032(10) 0.0018(10) 0.0050(11)
C31 0.0163(12) 0.0146(11) 0.0200(12) 0.0028(9) 0.0036(9) 0.0010(9)
C32 0.0164(12) 0.0122(11) 0.0183(11) 0.0057(9) 0.0039(9) -0.0024(9)
C33 0.0203(12) 0.0156(12) 0.0218(12) 0.0054(9) 0.0000(9) 0.0045(10)
C34 0.0254(14) 0.0221(13) 0.0202(12) 0.0041(10) -0.0036(10) 0.0026(11)
C35 0.0291(14) 0.0195(13) 0.0202(12) -0.0012(10) 0.0028(10) 0.0032(11)
C36 0.0235(13) 0.0204(13) 0.0240(13) 0.0036(10) 0.0035(10) 0.0093(11)
C37 0.0165(12) 0.0213(13) 0.0181(11) 0.0045(9) 0.0007(9) 0.0032(10)
B3 0.0170(13) 0.0136(13) 0.0145(12) 0.0020(10) 0.0008(10) 0.0009(10)
C11 0.0158(12) 0.0155(12) 0.0232(12) 0.0040(9) 0.0015(9) 0.0046(9)
C12 0.0149(11) 0.0128(11) 0.0170(11) 0.0009(9) 0.0028(9) 0.0039(9)
C13 0.0203(12) 0.0159(12) 0.0172(11) 0.0021(9) -0.0010(9) 0.0048(10)
C14 0.0284(14) 0.0144(12) 0.0216(12) 0.0065(10) 0.0023(10) 0.0021(10)
C15 0.0206(13) 0.0134(12) 0.0259(13) 0.0021(10) 0.0025(10) -0.0008(10)
C16 0.0217(13) 0.0165(12) 0.0219(12) 0.0015(10) -0.0045(10) 0.0018(10)
C17 0.0238(13) 0.0152(12) 0.0208(12) 0.0066(9) 0.0001(10) 0.0029(10)
B1 0.0143(12) 0.0128(12) 0.0159(12) 0.0023(10) 0.0017(9) 0.0022(10)
C21 0.0166(12) 0.0172(12) 0.0142(11) 0.0041(9) 0.0008(9) 0.0045(9)
C22 0.0146(11) 0.0165(11) 0.0109(10) 0.0025(8) -0.0025(8) 0.0013(9)
C23 0.0156(12) 0.0180(12) 0.0206(12) 0.0038(9) 0.0007(9) 0.0001(9)
C24 0.0209(13) 0.0228(13) 0.0206(12) 0.0001(10) 0.0039(10) 0.0057(10)
C25 0.0267(14) 0.0164(12) 0.0191(12) -0.0015(9) -0.0020(10) 0.0028(10)
C26 0.0220(13) 0.0195(13) 0.0213(12) 0.0047(10) -0.0013(10) -0.0048(10)
C27 0.0175(12) 0.0219(13) 0.0155(11) 0.0016(9) 0.0020(9) 0.0004(10)
B2 0.0152(13) 0.0125(12) 0.0146(12) 0.0034(9) 0.0018(10) 0.0017(10)

loop_
_atom_type_symbol
_atom_type_description
_atom_type_scat_dispersion_real
_atom_type_scat_dispersion_imag
_atom_type_scat_source
C C 0.0033 0.0016 'International Tables Vol C Tables 4.2.6.8 and 6.1.1.4'
H H 0.0000 0.0000 'International Tables Vol C Tables 4.2.6.8 and 6.1.1.4'
B B 0.0013 0.0007 'International Tables Vol C Tables 4.2.6.8 and 6.1.1.4'
Hf Hf -0.5830 6.1852 'International Tables Vol C Tables 4.2.6.8 and 6.1.1.4'

loop_
_geom_angle_atom_site_label_1
_geom_angle_atom_site_label_2
_geom_angle_atom_site_label_3
_geom_angle
_geom_angle_site_symmetry_1
_geom_angle_site_symmetry_3
_geom_angle_publ_flag
B4 Hf1 B3 109.19(9) . . ?
B4 Hf1 B1 109.74(9) . . ?
B4 Hf1 B2 109.86(9) . . ?
B3 Hf1 B2 109.09(9) . . ?
B1 Hf1 B3 111.26(9) . . ?
B1 Hf1 B2 107.69(9) . . ?
H41A C41 H41B 107.2 . . ?
C42 C41 H41A 107.9 . . ?
C42 C41 H41B 107.9 . . ?
C42 C41 B4 117.5(2) . . ?
B4 C41 H41A 107.9 . . ?
B4 C41 H41B 107.9 . . ?
C43 C42 C41 118.3(2) . . ?
C47 C42 C41 123.5(2) . . ?
C47 C42 C43 118.2(2) . . ?
C42 C43 H43 119.6 . . ?
C44 C43 C42 120.8(3) . . ?
C44 C43 H43 119.6 . . ?
C43 C44 H44 119.8 . . ?
C45 C44 C43 120.5(2) . . ?
C45 C44 H44 119.8 . . ?
C44 C45 H45 120.3 . . ?
C44 C45 C46 119.3(2) . . ?
C46 C45 H45 120.3 . . ?
C45 C46 H46 119.9 . . ?
C45 C46 C47 120.1(3) . . ?
C47 C46 H46 119.9 . . ?
C42 C47 C46 121.1(2) . . ?
C42 C47 H47 119.5 . . ?
C46 C47 H47 119.5 . . ?
Hf1 B4 H4A 71.3 . . ?
Hf1 B4 H4B 68.4 . . ?
Hf1 B4 H4C 71.8 . . ?
C41 B4 Hf1 177.90(19) . . ?
C41 B4 H4A 109.5 . . ?
C41 B4 H4B 109.5 . . ?
C41 B4 H4C 109.5 . . ?
H4A B4 H4B 109.5 . . ?
H4A B4 H4C 109.5 . . ?
H4B B4 H4C 109.5 . . ?
H31A C31 H31B 108.0 . . ?
C32 C31 H31A 109.3 . . ?
C32 C31 H31B 109.3 . . ?
C32 C31 B3 111.43(19) . . ?
B3 C31 H31A 109.3 . . ?
B3 C31 H31B 109.3 . . ?
C33 C32 C31 120.9(2) . . ?
C33 C32 C37 118.2(2) . . ?
C37 C32 C31 120.9(2) . . ?
C32 C33 H33 119.4 . . ?
C34 C33 C32 121.3(2) . . ?
C34 C33 H33 119.4 . . ?
C33 C34 H34 120.0 . . ?
C35 C34 C33 119.9(2) . . ?
C35 C34 H34 120.0 . . ?
C34 C35 H35 120.3 . . ?
C36 C35 C34 119.5(2) . . ?
C36 C35 H35 120.3 . . ?
C35 C36 H36 119.7 . . ?
C35 C36 C37 120.5(2) . . ?
C37 C36 H36 119.7 . . ?
C32 C37 H37 119.7 . . ?
C36 C37 C32 120.6(2) . . ?
C36 C37 H37 119.7 . . ?
Hf1 B3 H3A 68.4 . . ?
Hf1 B3 H3B 73.3 . . ?
Hf1 B3 H3C 69.9 . . ?
C31 B3 Hf1 177.09(18) . . ?
C31 B3 H3A 109.5 . . ?
C31 B3 H3B 109.5 . . ?
C31 B3 H3C 109.5 . . ?
H3A B3 H3B 109.5 . . ?
H3A B3 H3C 109.5 . . ?
H3B B3 H3C 109.5 . . ?
H11A C11 H11B 108.0 . . ?
C12 C11 H11A 109.4 . . ?
C12 C11 H11B 109.4 . . ?
C12 C11 B1 111.10(19) . . ?
B1 C11 H11A 109.4 . . ?
B1 C11 H11B 109.4 . . ?
C13 C12 C11 121.1(2) . . ?
C13 C12 C17 117.6(2) . . ?
C17 C12 C11 121.1(2) . . ?
C12 C13 H13 119.3 . . ?
C12 C13 C14 121.3(2) . . ?
C14 C13 H13 119.3 . . ?
C13 C14 H14 120.0 . . ?
C15 C14 C13 120.1(2) . . ?
C15 C14 H14 120.0 . . ?
C14 C15 H15 120.2 . . ?
C14 C15 C16 119.5(2) . . ?
C16 C15 H15 120.2 . . ?
C15 C16 H16 119.9 . . ?
C15 C16 C17 120.3(2) . . ?
C17 C16 H16 119.9 . . ?
C12 C17 H17 119.4 . . ?
C16 C17 C12 121.1(2) . . ?
C16 C17 H17 119.4 . . ?
Hf1 B1 H1A 70.1 . . ?
Hf1 B1 H1B 75.1 . . ?
Hf1 B1 H1C 66.6 . . ?
C11 B1 Hf1 175.03(18) . . ?
C11 B1 H1A 109.5 . . ?
C11 B1 H1B 109.5 . . ?
C11 B1 H1C 109.5 . . ?
H1A B1 H1B 109.5 . . ?
H1A B1 H1C 109.5 . . ?
H1B B1 H1C 109.5 . . ?
H21A C21 H21B 108.0 . . ?
C22 C21 H21A 109.4 . . ?
C22 C21 H21B 109.4 . . ?
C22 C21 B2 111.31(19) . . ?
B2 C21 H21A 109.4 . . ?
B2 C21 H21B 109.4 . . ?
C23 C22 C21 121.6(2) . . ?
C27 C22 C21 120.4(2) . . ?
C27 C22 C23 118.0(2) . . ?
C22 C23 H23 119.5 . . ?
C24 C23 C22 121.1(2) . . ?
C24 C23 H23 119.5 . . ?
C23 C24 H24 119.8 . . ?
C23 C24 C25 120.5(2) . . ?
C25 C24 H24 119.8 . . ?
C24 C25 H25 120.5 . . ?
C24 C25 C26 119.0(2) . . ?
C26 C25 H25 120.5 . . ?
C25 C26 H26 119.8 . . ?
C25 C26 C27 120.3(2) . . ?
C27 C26 H26 119.8 . . ?
C22 C27 H27 119.4 . . ?
C26 C27 C22 121.2(2) . . ?
C26 C27 H27 119.4 . . ?
Hf1 B2 H2A 69.9 . . ?
Hf1 B2 H2B 74.2 . . ?
Hf1 B2 H2C 67.6 . . ?
C21 B2 Hf1 176.13(18) . . ?
C21 B2 H2A 109.5 . . ?
C21 B2 H2B 109.5 . . ?
C21 B2 H2C 109.5 . . ?
H2A B2 H2B 109.5 . . ?
H2A B2 H2C 109.5 . . ?
H2B B2 H2C 109.5 . . ?

loop_
_geom_bond_atom_site_label_1
_geom_bond_atom_site_label_2
_geom_bond_distance
_geom_bond_site_symmetry_2
_geom_bond_publ_flag
Hf1 B4 2.299(3) . ?
Hf1 B3 2.313(3) . ?
Hf1 B1 2.307(3) . ?
Hf1 B2 2.319(3) . ?
C41 H41A 0.9900 . ?
C41 H41B 0.9900 . ?
C41 C42 1.520(3) . ?
C41 B4 1.587(3) . ?
C42 C43 1.397(3) . ?
C42 C47 1.385(3) . ?
C43 H43 0.9500 . ?
C43 C44 1.389(4) . ?
C44 H44 0.9500 . ?
C44 C45 1.382(4) . ?
C45 H45 0.9500 . ?
C45 C46 1.388(4) . ?
C46 H46 0.9500 . ?
C46 C47 1.393(4) . ?
C47 H47 0.9500 . ?
B4 H4A 1.2000 . ?
B4 H4B 1.2000 . ?
B4 H4C 1.2000 . ?
C31 H31A 0.9900 . ?
C31 H31B 0.9900 . ?
C31 C32 1.511(3) . ?
C31 B3 1.591(3) . ?
C32 C33 1.393(3) . ?
C32 C37 1.397(3) . ?
C33 H33 0.9500 . ?
C33 C34 1.391(3) . ?
C34 H34 0.9500 . ?
C34 C35 1.388(4) . ?
C35 H35 0.9500 . ?
C35 C36 1.386(4) . ?
C36 H36 0.9500 . ?
C36 C37 1.392(3) . ?
C37 H37 0.9500 . ?
B3 H3A 1.2000 . ?
B3 H3B 1.2000 . ?
B3 H3C 1.2000 . ?
C11 H11A 0.9900 . ?
C11 H11B 0.9900 . ?
C11 C12 1.521(3) . ?
C11 B1 1.594(3) . ?
C12 C13 1.391(3) . ?
C12 C17 1.397(3) . ?
C13 H13 0.9500 . ?
C13 C14 1.394(3) . ?
C14 H14 0.9500 . ?
C14 C15 1.378(4) . ?
C15 H15 0.9500 . ?
C15 C16 1.385(3) . ?
C16 H16 0.9500 . ?
C16 C17 1.389(3) . ?
C17 H17 0.9500 . ?
B1 H1A 1.2000 . ?
B1 H1B 1.2000 . ?
B1 H1C 1.2000 . ?
C21 H21A 0.9900 . ?
C21 H21B 0.9900 . ?
C21 C22 1.508(3) . ?
C21 B2 1.589(3) . ?
C22 C23 1.397(3) . ?
C22 C27 1.393(3) . ?
C23 H23 0.9500 . ?
C23 C24 1.388(3) . ?
C24 H24 0.9500 . ?
C24 C25 1.389(4) . ?
C25 H25 0.9500 . ?
C25 C26 1.390(4) . ?
C26 H26 0.9500 . ?
C26 C27 1.391(3) . ?
C27 H27 0.9500 . ?
B2 H2A 1.2000 . ?
B2 H2B 1.2000 . ?
B2 H2C 1.2000 . ?

loop_
_geom_torsion_atom_site_label_1
_geom_torsion_atom_site_label_2
_geom_torsion_atom_site_label_3
_geom_torsion_atom_site_label_4
_geom_torsion
_geom_torsion_site_symmetry_1
_geom_torsion_site_symmetry_2
_geom_torsion_site_symmetry_3
_geom_torsion_site_symmetry_4
_geom_torsion_publ_flag
C41 C42 C43 C44 179.1(2) . . . . ?
C41 C42 C47 C46 -178.5(2) . . . . ?
C42 C43 C44 C45 -0.5(4) . . . . ?
C43 C42 C47 C46 0.0(4) . . . . ?
C43 C44 C45 C46 -0.1(4) . . . . ?
C44 C45 C46 C47 0.7(4) . . . . ?
C45 C46 C47 C42 -0.6(4) . . . . ?
C47 C42 C43 C44 0.5(4) . . . . ?
B4 C41 C42 C43 171.7(2) . . . . ?
B4 C41 C42 C47 -9.8(3) . . . . ?
C31 C32 C33 C34 -179.1(2) . . . . ?
C31 C32 C37 C36 179.6(2) . . . . ?
C32 C33 C34 C35 -0.3(4) . . . . ?
C33 C32 C37 C36 1.4(3) . . . . ?
C33 C34 C35 C36 1.0(4) . . . . ?
C34 C35 C36 C37 -0.5(4) . . . . ?
C35 C36 C37 C32 -0.7(4) . . . . ?
C37 C32 C33 C34 -0.9(3) . . . . ?
B3 C31 C32 C33 96.0(3) . . . . ?
B3 C31 C32 C37 -82.1(3) . . . . ?
C11 C12 C13 C14 173.4(2) . . . . ?
C11 C12 C17 C16 -174.0(2) . . . . ?
C12 C13 C14 C15 1.0(4) . . . . ?
C13 C12 C17 C16 1.5(4) . . . . ?
C13 C14 C15 C16 0.9(4) . . . . ?
C14 C15 C16 C17 -1.5(4) . . . . ?
C15 C16 C17 C12 0.3(4) . . . . ?
C17 C12 C13 C14 -2.1(3) . . . . ?
B1 C11 C12 C13 -128.5(2) . . . . ?
B1 C11 C12 C17 46.8(3) . . . . ?
C21 C22 C23 C24 177.3(2) . . . . ?
C21 C22 C27 C26 -176.9(2) . . . . ?
C22 C23 C24 C25 -0.6(4) . . . . ?
C23 C22 C27 C26 0.0(3) . . . . ?
C23 C24 C25 C26 0.3(4) . . . . ?
C24 C25 C26 C27 0.2(4) . . . . ?
C25 C26 C27 C22 -0.3(4) . . . . ?
C27 C22 C23 C24 0.5(3) . . . . ?
B2 C21 C22 C23 -76.4(3) . . . . ?
B2 C21 C22 C27 100.4(2) . . . . ?
